data_7015762
loop_
_publ_author_name
'Taleb, Nassiba'
'Richards, Victoria J.'
'Argent, Stephen P.'
'van Slageren, Joris'
'Lewis, William'
'Blake, Alexander J.'
'Champness, Neil R.'

_publ_section_title
;
 A mixed valence manganese triangle in a trigonal lattice: structure
 and magnetism.
;
_journal_issue 22
_journal_name_full 'Dalton transactions (Cambridge, England : 2003)'
_journal_page_first 5891
_journal_page_last 5894
_journal_paper_doi 10.1039/c1dt10057b
_journal_volume 40
_journal_year 2011
_chemical_formula_moiety '(C93 H66 Mn3 O16), 2(C H4 O)'
_chemical_formula_sum 'C95 H74 Mn3 O18'
_chemical_formula_weight 1668.36
_chemical_name_systematic
;
?
;
_space_group_IT_number 148
_symmetry_cell_setting trigonal
_symmetry_space_group_name_Hall '-R 3'
_symmetry_space_group_name_H-M 'R -3 :H'
_atom_sites_solution_hydrogens geom
_atom_sites_solution_primary direct
_atom_sites_solution_secondary difmap
_audit_creation_method 'enCIFer editing of SHELXL-97 file'
_cell_angle_alpha 90.00
_cell_angle_beta 90.00
_cell_angle_gamma 120.00
_cell_formula_units_Z 6
_cell_length_a 18.9299(11)
_cell_length_b 18.9299(11)
_cell_length_c 39.504(5)
_cell_measurement_reflns_used 3525
_cell_measurement_temperature 150(2)
_cell_measurement_theta_max 25.93
_cell_measurement_theta_min 2.41
_cell_volume 12259.4(19)
_computing_cell_refinement 'Bruker SAINT version 6.36A (Bruker, 2002)'
_computing_data_collection 'Bruker SMART version 5.625 (Bruker, 2001)'
_computing_data_reduction 'Bruker SAINT; SHELXTL (Sheldrick, 2008)'
_computing_molecular_graphics ' ?'
_computing_publication_material 'enCIFer(Allen et al.,2004);PLATON(Spek,2009)'
_computing_structure_refinement 'SHELXL97 (Sheldrick, 2008)'
_computing_structure_solution 'SHELXS97 (Sheldrick, 2008)'
_diffrn_ambient_temperature 150(2)
_diffrn_detector_area_resol_mean 8.366
_diffrn_measured_fraction_theta_full 0.999
_diffrn_measured_fraction_theta_max 0.999
_diffrn_measurement_device_type 'Bruker SMART APEX CCD area detector'
_diffrn_measurement_method \w
_diffrn_radiation_monochromator graphite
_diffrn_radiation_source 'sealed tube'
_diffrn_radiation_type MoK\a
_diffrn_radiation_wavelength 0.71073
_diffrn_reflns_av_R_equivalents 0.0521
_diffrn_reflns_av_sigmaI/netI 0.0526
_diffrn_reflns_limit_h_max 24
_diffrn_reflns_limit_h_min -13
_diffrn_reflns_limit_k_max 24
_diffrn_reflns_limit_k_min -24
_diffrn_reflns_limit_l_max 51
_diffrn_reflns_limit_l_min -51
_diffrn_reflns_number 25821
_diffrn_reflns_theta_full 27.50
_diffrn_reflns_theta_max 27.51
_diffrn_reflns_theta_min 2.15
_diffrn_standards_decay_% 0
_diffrn_standards_number 0
_exptl_absorpt_coefficient_mu 0.528
_exptl_absorpt_correction_T_max 0.934
_exptl_absorpt_correction_T_min 0.840
_exptl_absorpt_correction_type multi-scan
_exptl_absorpt_process_details 'SADABS 2007/2'
_exptl_crystal_colour BLACK
_exptl_crystal_density_diffrn 1.356
_exptl_crystal_density_method 'not measured'
_exptl_crystal_description BLOCK
_exptl_crystal_F_000 5178
_exptl_crystal_size_max 0.21
_exptl_crystal_size_mid 0.17
_exptl_crystal_size_min 0.13
_platon_squeeze_details
;
;
_refine_diff_density_max 0.70
_refine_diff_density_min -0.41
_refine_diff_density_rms 0.07
_refine_ls_extinction_method none
_refine_ls_goodness_of_fit_ref 1.125
_refine_ls_hydrogen_treatment constr
_refine_ls_matrix_type full
_refine_ls_number_parameters 339
_refine_ls_number_reflns 6265
_refine_ls_number_restraints 0
_refine_ls_restrained_S_all 1.125
_refine_ls_R_factor_all 0.1240
_refine_ls_R_factor_gt 0.0891
_refine_ls_shift/su_max 0.000
_refine_ls_shift/su_mean 0.000
_refine_ls_structure_factor_coef Fsqd
_refine_ls_weighting_details 'calc w=1/[\s^2^(Fo^2^)+(0.078P)^2^+29.82P] where P=(Fo^2^+2Fc^2^)/3'
_refine_ls_weighting_scheme calc
_refine_ls_wR_factor_gt 0.1882
_refine_ls_wR_factor_ref 0.2057
_reflns_number_gt 4417
_reflns_number_total 6265
_reflns_threshold_expression >2\s(I)
_cod_data_source_file c1dt10057b.txt
_cod_data_source_block mnoltb
_cod_depositor_comments
;
The following automatic conversions were performed:
'_exptl_absorpt_correction_type' value 'MULTI-SCAN' changed to
'multi-scan' according to
'/home/saulius/struct/CIF-dictionaries/cif_core.dic' dictionary named
'cif_core.dic' version 2.4.1 from 2010-06-29.

Automatic conversion script
Id: cif_fix_enum 1555 2011-01-17 13:19:09Z saulius 
;
_cod_original_cell_volume 12259.3(17)
_cod_original_sg_symbol_H-M 'R -3'
_cod_database_code 7015762

loop_
_symmetry_equiv_pos_as_xyz
'x, y, z'
'-y, x-y, z'
'-x+y, -x, z'
'x+2/3, y+1/3, z+1/3'
'-y+2/3, x-y+1/3, z+1/3'
'-x+y+2/3, -x+1/3, z+1/3'
'x+1/3, y+2/3, z+2/3'
'-y+1/3, x-y+2/3, z+2/3'
'-x+y+1/3, -x+2/3, z+2/3'
'-x, -y, -z'
'y, -x+y, -z'
'x-y, x, -z'
'-x+2/3, -y+1/3, -z+1/3'
'y+2/3, -x+y+1/3, -z+1/3'
'x-y+2/3, x+1/3, -z+1/3'
'-x+1/3, -y+2/3, -z+2/3'
'y+1/3, -x+y+2/3, -z+2/3'
'x-y+1/3, x+2/3, -z+2/3'

loop_
_atom_site_label
_atom_site_type_symbol
_atom_site_fract_x
_atom_site_fract_y
_atom_site_fract_z
_atom_site_U_iso_or_equiv
_atom_site_adp_type
_atom_site_occupancy
_atom_site_symmetry_multiplicity
_atom_site_calc_flag
_atom_site_refinement_flags
_atom_site_disorder_assembly
_atom_site_disorder_group
Mn1 Mn 0.63698(4) 0.22048(4) 0.054624(16) 0.0496(2) Uani 1 1 d . . .
O1 O 0.70353(18) 0.23139(18) 0.01277(7) 0.0546(8) Uani 1 1 d . . .
O2 O 0.81898(18) 0.35128(18) 0.02051(7) 0.0505(7) Uani 1 1 d . . .
C1 C 0.7841(3) 0.2988(3) 0.10371(10) 0.0473(10) Uani 1 1 d . . .
C2 C 0.8265(3) 0.2896(2) 0.13431(9) 0.0432(9) Uani 1 1 d . . .
C3 C 0.7819(3) 0.2523(3) 0.16342(10) 0.0463(10) Uani 1 1 d . . .
C4 C 0.6970(3) 0.2242(3) 0.16659(11) 0.0582(12) Uani 1 1 d . . .
H4A H 0.6688 0.2317 0.1483 0.070 Uiso 1 1 calc R . .
C5 C 0.6557(3) 0.1869(4) 0.19517(13) 0.0729(15) Uani 1 1 d . . .
H5A H 0.5991 0.1688 0.1966 0.087 Uiso 1 1 calc R . .
C6 C 0.6957(4) 0.1743(4) 0.22305(12) 0.0791(17) Uani 1 1 d . . .
H6A H 0.6657 0.1468 0.2427 0.095 Uiso 1 1 calc R . .
C7 C 0.7763(4) 0.2015(3) 0.22148(11) 0.0644(13) Uani 1 1 d . . .
H7A H 0.8029 0.1942 0.2404 0.077 Uiso 1 1 calc R . .
C8 C 0.8226(3) 0.2409(3) 0.19201(10) 0.0495(10) Uani 1 1 d . . .
C9 C 0.9050(3) 0.2673(3) 0.18974(10) 0.0517(11) Uani 1 1 d . . .
H9A H 0.9315 0.2585 0.2084 0.062 Uiso 1 1 calc R . .
C10 C 0.9502(3) 0.3062(3) 0.16121(11) 0.0532(11) Uani 1 1 d . . .
C11 C 1.0360(3) 0.3351(3) 0.15884(14) 0.0688(14) Uani 1 1 d . . .
H11A H 1.0631 0.3266 0.1773 0.083 Uiso 1 1 calc R . .
C12 C 1.0787(3) 0.3737(4) 0.13121(15) 0.0781(16) Uani 1 1 d . . .
H12A H 1.1357 0.3935 0.1306 0.094 Uiso 1 1 calc R . .
C13 C 1.0399(3) 0.3853(4) 0.10299(14) 0.0768(16) Uani 1 1 d . . .
H13A H 1.0709 0.4122 0.0834 0.092 Uiso 1 1 calc R . .
C14 C 0.9593(3) 0.3587(3) 0.10349(12) 0.0627(13) Uani 1 1 d . . .
H14A H 0.9343 0.3670 0.0842 0.075 Uiso 1 1 calc R . .
C15 C 0.9107(3) 0.3183(3) 0.13258(10) 0.0485(10) Uani 1 1 d . . .
O3 O 0.73580(19) 0.23668(18) 0.08732(7) 0.0506(7) Uani 1 1 d . . .
O4 O 0.80258(19) 0.37172(19) 0.09659(7) 0.0543(8) Uani 1 1 d . . .
C16 C 0.7759(3) 0.2854(3) 0.00511(10) 0.0469(10) Uani 1 1 d . . .
C17 C 0.8118(3) 0.2673(3) -0.02539(10) 0.0473(10) Uani 1 1 d . . .
C18 C 0.8393(3) 0.2109(3) -0.02223(11) 0.0545(11) Uani 1 1 d . . .
C19 C 0.8378(4) 0.1731(3) 0.00916(12) 0.0694(15) Uani 1 1 d . . .
H19A H 0.8154 0.1836 0.0287 0.083 Uiso 1 1 calc R . .
C20 C 0.8689(4) 0.1216(3) 0.01092(14) 0.0825(18) Uani 1 1 d . . .
H20A H 0.8684 0.0970 0.0320 0.099 Uiso 1 1 calc R . .
C21 C 0.9019(4) 0.1040(3) -0.01795(16) 0.0834(18) Uani 1 1 d . . .
H21A H 0.9224 0.0674 -0.0162 0.100 Uiso 1 1 calc R . .
C22 C 0.9042(3) 0.1394(3) -0.04782(15) 0.0737(15) Uani 1 1 d . . .
H22A H 0.9273 0.1278 -0.0669 0.088 Uiso 1 1 calc R . .
C23 C 0.8732(3) 0.1933(3) -0.05158(12) 0.0568(12) Uani 1 1 d . . .
C24 C 0.8739(3) 0.2289(3) -0.08223(13) 0.0591(12) Uani 1 1 d . . .
H24A H 0.8943 0.2155 -0.1017 0.071 Uiso 1 1 calc R . .
C25 C 0.8457(3) 0.2836(3) -0.08541(12) 0.0557(11) Uani 1 1 d . . .
C26 C 0.8452(3) 0.3196(4) -0.11717(13) 0.0708(14) Uani 1 1 d . . .
H26A H 0.8624 0.3038 -0.1370 0.085 Uiso 1 1 calc R . .
C27 C 0.8214(3) 0.3746(4) -0.11975(13) 0.0750(16) Uani 1 1 d . . .
H27A H 0.8215 0.3972 -0.1412 0.090 Uiso 1 1 calc R . .
C28 C 0.7959(3) 0.3998(3) -0.09087(13) 0.0668(13) Uani 1 1 d . . .
H28A H 0.7803 0.4402 -0.0929 0.080 Uiso 1 1 calc R . .
C29 C 0.7935(3) 0.3663(3) -0.05994(11) 0.0565(11) Uani 1 1 d . . .
H29A H 0.7764 0.3839 -0.0407 0.068 Uiso 1 1 calc R . .
C30 C 0.8163(2) 0.3055(3) -0.05618(11) 0.0497(10) Uani 1 1 d . . .
O5 O 0.5981(2) 0.0979(2) 0.05334(9) 0.0780(11) Uani 1 1 d . . .
C31 C 0.5902(4) 0.0475(5) 0.08132(17) 0.101(2) Uani 1 1 d . . .
H31A H 0.5348 0.0002 0.0818 0.152 Uiso 1 1 calc R . .
H31B H 0.6004 0.0786 0.1023 0.152 Uiso 1 1 calc R . .
H31C H 0.6298 0.0288 0.0792 0.152 Uiso 1 1 calc R . .
O6 O 0.6667 0.3333 0.05342(11) 0.0419(11) Uani 1 3 d S . .

loop_
_atom_site_aniso_label
_atom_site_aniso_U_11
_atom_site_aniso_U_22
_atom_site_aniso_U_33
_atom_site_aniso_U_23
_atom_site_aniso_U_13
_atom_site_aniso_U_12
Mn1 0.0418(4) 0.0595(4) 0.0405(3) 0.0096(3) 0.0060(3) 0.0200(3)
O1 0.0520(18) 0.0536(18) 0.0459(16) 0.0040(14) -0.0032(14) 0.0173(15)
O2 0.0504(17) 0.0501(17) 0.0483(16) -0.0084(13) -0.0126(13) 0.0232(14)
C1 0.055(3) 0.064(3) 0.039(2) 0.005(2) 0.0054(19) 0.042(2)
C2 0.057(2) 0.049(2) 0.037(2) -0.0063(17) -0.0038(18) 0.036(2)
C3 0.059(3) 0.055(2) 0.036(2) -0.0046(18) -0.0023(18) 0.038(2)
C4 0.065(3) 0.076(3) 0.048(2) 0.003(2) 0.003(2) 0.047(3)
C5 0.063(3) 0.104(4) 0.067(3) 0.012(3) 0.017(3) 0.053(3)
C6 0.091(4) 0.116(5) 0.046(3) 0.026(3) 0.023(3) 0.063(4)
C7 0.090(4) 0.089(4) 0.035(2) 0.004(2) 0.005(2) 0.061(3)
C8 0.071(3) 0.054(3) 0.036(2) -0.0086(18) -0.004(2) 0.040(2)
C9 0.064(3) 0.059(3) 0.040(2) -0.0118(19) -0.013(2) 0.036(2)
C10 0.059(3) 0.067(3) 0.043(2) -0.015(2) -0.010(2) 0.039(2)
C11 0.064(3) 0.083(4) 0.064(3) -0.013(3) -0.014(3) 0.039(3)
C12 0.051(3) 0.094(4) 0.085(4) -0.006(3) 0.003(3) 0.033(3)
C13 0.062(3) 0.099(4) 0.065(3) 0.012(3) 0.012(3) 0.036(3)
C14 0.065(3) 0.083(4) 0.053(3) 0.009(2) 0.005(2) 0.046(3)
C15 0.060(3) 0.056(3) 0.035(2) -0.0059(18) -0.0060(18) 0.033(2)
O3 0.0578(18) 0.0572(18) 0.0420(15) 0.0039(14) -0.0041(14) 0.0325(16)
O4 0.071(2) 0.0609(19) 0.0470(16) 0.0021(14) -0.0072(15) 0.0452(17)
C16 0.049(2) 0.050(2) 0.041(2) 0.0064(19) -0.0099(18) 0.025(2)
C17 0.044(2) 0.043(2) 0.046(2) -0.0060(18) -0.0112(18) 0.0142(19)
C18 0.056(3) 0.044(2) 0.056(3) -0.007(2) -0.015(2) 0.019(2)
C19 0.105(4) 0.058(3) 0.055(3) -0.014(2) -0.023(3) 0.048(3)
C20 0.131(5) 0.069(3) 0.065(3) -0.016(3) -0.032(3) 0.063(4)
C21 0.108(5) 0.068(4) 0.091(4) -0.030(3) -0.039(4) 0.057(4)
C22 0.072(3) 0.070(3) 0.085(4) -0.034(3) -0.026(3) 0.039(3)
C23 0.045(2) 0.046(2) 0.070(3) -0.024(2) -0.019(2) 0.016(2)
C24 0.040(2) 0.063(3) 0.063(3) -0.013(2) -0.002(2) 0.017(2)
C25 0.037(2) 0.053(3) 0.055(3) -0.001(2) -0.0001(19) 0.006(2)
C26 0.057(3) 0.085(4) 0.056(3) 0.008(3) 0.012(2) 0.025(3)
C27 0.072(4) 0.088(4) 0.051(3) 0.025(3) 0.016(2) 0.029(3)
C28 0.061(3) 0.067(3) 0.066(3) 0.020(3) 0.002(2) 0.027(3)
C29 0.051(3) 0.062(3) 0.049(2) 0.009(2) 0.004(2) 0.023(2)
C30 0.038(2) 0.048(2) 0.050(2) -0.0019(19) -0.0042(18) 0.0114(19)
O5 0.076(2) 0.093(3) 0.067(2) 0.026(2) 0.0038(18) 0.044(2)
C31 0.101(5) 0.133(6) 0.098(5) 0.048(4) 0.004(4) 0.080(5)
O6 0.0428(16) 0.0428(16) 0.040(2) 0.000 0.000 0.0214(8)

loop_
_atom_type_symbol
_atom_type_description
_atom_type_scat_dispersion_real
_atom_type_scat_dispersion_imag
_atom_type_scat_source
C C 0.0033 0.0016 'International Tables Vol C Tables 4.2.6.8 and 6.1.1.4'
H H 0.0000 0.0000 'International Tables Vol C Tables 4.2.6.8 and 6.1.1.4'
O O 0.0106 0.0060 'International Tables Vol C Tables 4.2.6.8 and 6.1.1.4'
Mn Mn 0.3368 0.7283 'International Tables Vol C Tables 4.2.6.8 and 6.1.1.4'

loop_
_geom_angle_atom_site_label_1
_geom_angle_atom_site_label_2
_geom_angle_atom_site_label_3
_geom_angle
_geom_angle_site_symmetry_1
_geom_angle_site_symmetry_3
_geom_angle_publ_flag
O6 Mn1 O4 93.56(14) . 3_665 ?
O6 Mn1 O1 92.59(14) . . ?
O4 Mn1 O1 173.79(13) 3_665 . ?
O6 Mn1 O5 175.57(14) . . ?
O4 Mn1 O5 86.88(14) 3_665 . ?
O1 Mn1 O5 87.05(14) . . ?
O6 Mn1 O3 96.07(11) . . ?
O4 Mn1 O3 87.23(12) 3_665 . ?
O1 Mn1 O3 91.33(12) . . ?
O5 Mn1 O3 88.35(13) . . ?
O6 Mn1 O2 94.34(11) . 3_665 ?
O4 Mn1 O2 93.59(11) 3_665 3_665 ?
O1 Mn1 O2 86.74(11) . 3_665 ?
O5 Mn1 O2 81.24(13) . 3_665 ?
O3 Mn1 O2 169.49(12) . 3_665 ?
C16 O1 Mn1 129.9(3) . . ?
C16 O2 Mn1 128.4(3) . 2_655 ?
O3 C1 O4 125.5(4) . . ?
O3 C1 C2 119.2(4) . . ?
O4 C1 C2 115.3(4) . . ?
C3 C2 C15 121.2(4) . . ?
C3 C2 C1 119.9(4) . . ?
C15 C2 C1 118.9(4) . . ?
C2 C3 C4 123.2(4) . . ?
C2 C3 C8 119.3(4) . . ?
C4 C3 C8 117.5(4) . . ?
C5 C4 C3 121.2(4) . . ?
C5 C4 H4A 119.4 . . ?
C3 C4 H4A 119.4 . . ?
C4 C5 C6 121.0(5) . . ?
C4 C5 H5A 119.5 . . ?
C6 C5 H5A 119.5 . . ?
C7 C6 C5 119.8(5) . . ?
C7 C6 H6A 120.1 . . ?
C5 C6 H6A 120.1 . . ?
C6 C7 C8 121.4(4) . . ?
C6 C7 H7A 119.3 . . ?
C8 C7 H7A 119.3 . . ?
C9 C8 C7 122.0(4) . . ?
C9 C8 C3 119.0(4) . . ?
C7 C8 C3 119.0(4) . . ?
C8 C9 C10 122.1(4) . . ?
C8 C9 H9A 119.0 . . ?
C10 C9 H9A 119.0 . . ?
C9 C10 C11 122.5(4) . . ?
C9 C10 C15 119.6(4) . . ?
C11 C10 C15 117.9(4) . . ?
C12 C11 C10 121.4(5) . . ?
C12 C11 H11A 119.3 . . ?
C10 C11 H11A 119.3 . . ?
C11 C12 C13 120.7(5) . . ?
C11 C12 H12A 119.7 . . ?
C13 C12 H12A 119.7 . . ?
C14 C13 C12 120.7(5) . . ?
C14 C13 H13A 119.6 . . ?
C12 C13 H13A 119.6 . . ?
C13 C14 C15 121.1(5) . . ?
C13 C14 H14A 119.4 . . ?
C15 C14 H14A 119.4 . . ?
C2 C15 C14 123.2(4) . . ?
C2 C15 C10 118.7(4) . . ?
C14 C15 C10 118.1(4) . . ?
C1 O3 Mn1 128.0(3) . . ?
C1 O4 Mn1 129.8(3) . 2_655 ?
O2 C16 O1 126.1(4) . . ?
O2 C16 C17 118.1(4) . . ?
O1 C16 C17 115.8(4) . . ?
C30 C17 C18 121.4(4) . . ?
C30 C17 C16 119.8(4) . . ?
C18 C17 C16 118.9(4) . . ?
C17 C18 C19 122.4(4) . . ?
C17 C18 C23 118.6(4) . . ?
C19 C18 C23 118.9(4) . . ?
C20 C19 C18 119.6(5) . . ?
C20 C19 H19A 120.2 . . ?
C18 C19 H19A 120.2 . . ?
C19 C20 C21 121.5(5) . . ?
C19 C20 H20A 119.2 . . ?
C21 C20 H20A 119.2 . . ?
C22 C21 C20 119.8(5) . . ?
C22 C21 H21A 120.1 . . ?
C20 C21 H21A 120.1 . . ?
C21 C22 C23 121.8(5) . . ?
C21 C22 H22A 119.1 . . ?
C23 C22 H22A 119.1 . . ?
C24 C23 C22 122.4(5) . . ?
C24 C23 C18 119.3(4) . . ?
C22 C23 C18 118.3(5) . . ?
C23 C24 C25 122.0(5) . . ?
C23 C24 H24A 119.0 . . ?
C25 C24 H24A 119.0 . . ?
C24 C25 C26 122.1(5) . . ?
C24 C25 C30 119.6(4) . . ?
C26 C25 C30 118.3(5) . . ?
C27 C26 C25 121.8(5) . . ?
C27 C26 H26A 119.1 . . ?
C25 C26 H26A 119.1 . . ?
C26 C27 C28 120.7(5) . . ?
C26 C27 H27A 119.7 . . ?
C28 C27 H27A 119.7 . . ?
C29 C28 C27 120.2(5) . . ?
C29 C28 H28A 119.9 . . ?
C27 C28 H28A 119.9 . . ?
C28 C29 C30 121.0(5) . . ?
C28 C29 H29A 119.5 . . ?
C30 C29 H29A 119.5 . . ?
C17 C30 C29 123.0(4) . . ?
C17 C30 C25 119.0(4) . . ?
C29 C30 C25 118.0(4) . . ?
C31 O5 Mn1 126.8(4) . . ?
O5 C31 H31A 109.5 . . ?
O5 C31 H31B 109.5 . . ?
H31A C31 H31B 109.5 . . ?
O5 C31 H31C 109.5 . . ?
H31A C31 H31C 109.5 . . ?
H31B C31 H31C 109.5 . . ?
Mn1 O6 Mn1 119.939(12) . 2_655 ?
Mn1 O6 Mn1 119.938(12) . 3_665 ?
Mn1 O6 Mn1 119.939(12) 2_655 3_665 ?

loop_
_geom_bond_atom_site_label_1
_geom_bond_atom_site_label_2
_geom_bond_distance
_geom_bond_site_symmetry_2
_geom_bond_publ_flag
Mn1 O6 1.9186(7) . ?
Mn1 O4 2.007(3) 3_665 ?
Mn1 O1 2.026(3) . ?
Mn1 O5 2.054(4) . ?
Mn1 O3 2.165(3) . ?
Mn1 O2 2.196(3) 3_665 ?
O1 C16 1.270(5) . ?
O2 C16 1.254(5) . ?
O2 Mn1 2.196(3) 2_655 ?
C1 O3 1.250(5) . ?
C1 O4 1.275(5) . ?
C1 C2 1.508(5) . ?
C2 C3 1.392(6) . ?
C2 C15 1.406(6) . ?
C3 C4 1.423(6) . ?
C3 C8 1.443(6) . ?
C4 C5 1.354(7) . ?
C4 H4A 0.9500 . ?
C5 C6 1.423(7) . ?
C5 H5A 0.9500 . ?
C6 C7 1.346(8) . ?
C6 H6A 0.9500 . ?
C7 C8 1.423(6) . ?
C7 H7A 0.9500 . ?
C8 C9 1.383(6) . ?
C9 C10 1.383(6) . ?
C9 H9A 0.9500 . ?
C10 C11 1.434(7) . ?
C10 C15 1.436(6) . ?
C11 C12 1.337(8) . ?
C11 H11A 0.9500 . ?
C12 C13 1.412(8) . ?
C12 H12A 0.9500 . ?
C13 C14 1.346(7) . ?
C13 H13A 0.9500 . ?
C14 C15 1.432(6) . ?
C14 H14A 0.9500 . ?
O4 Mn1 2.007(3) 2_655 ?
C16 C17 1.505(6) . ?
C17 C30 1.396(6) . ?
C17 C18 1.408(6) . ?
C18 C19 1.424(6) . ?
C18 C23 1.442(7) . ?
C19 C20 1.371(7) . ?
C19 H19A 0.9500 . ?
C20 C21 1.417(8) . ?
C20 H20A 0.9500 . ?
C21 C22 1.346(8) . ?
C21 H21A 0.9500 . ?
C22 C23 1.418(7) . ?
C22 H22A 0.9500 . ?
C23 C24 1.382(7) . ?
C24 C25 1.387(7) . ?
C24 H24A 0.9500 . ?
C25 C26 1.430(7) . ?
C25 C30 1.431(6) . ?
C26 C27 1.329(8) . ?
C26 H26A 0.9500 . ?
C27 C28 1.411(8) . ?
C27 H27A 0.9500 . ?
C28 C29 1.367(6) . ?
C28 H28A 0.9500 . ?
C29 C30 1.425(7) . ?
C29 H29A 0.9500 . ?
O5 C31 1.419(6) . ?
C31 H31A 0.9800 . ?
C31 H31B 0.9800 . ?
C31 H31C 0.9800 . ?
O6 Mn1 1.9186(7) 2_655 ?
O6 Mn1 1.9186(7) 3_665 ?

loop_
_geom_torsion_atom_site_label_1
_geom_torsion_atom_site_label_2
_geom_torsion_atom_site_label_3
_geom_torsion_atom_site_label_4
_geom_torsion
_geom_torsion_site_symmetry_1
_geom_torsion_site_symmetry_2
_geom_torsion_site_symmetry_3
_geom_torsion_site_symmetry_4
_geom_torsion_publ_flag
O6 Mn1 O1 C16 46.3(4) . . . . ?
O5 Mn1 O1 C16 -138.2(4) . . . . ?
O3 Mn1 O1 C16 -49.9(4) . . . . ?
O2 Mn1 O1 C16 140.5(4) 3_665 . . . ?
O3 C1 C2 C3 -69.5(5) . . . . ?
O4 C1 C2 C3 111.5(5) . . . . ?
O3 C1 C2 C15 109.7(5) . . . . ?
O4 C1 C2 C15 -69.3(5) . . . . ?
C15 C2 C3 C4 178.4(4) . . . . ?
C1 C2 C3 C4 -2.4(6) . . . . ?
C15 C2 C3 C8 -1.8(6) . . . . ?
C1 C2 C3 C8 177.4(4) . . . . ?
C2 C3 C4 C5 178.8(5) . . . . ?
C8 C3 C4 C5 -1.1(7) . . . . ?
C3 C4 C5 C6 -0.1(8) . . . . ?
C4 C5 C6 C7 1.5(9) . . . . ?
C5 C6 C7 C8 -1.7(9) . . . . ?
C6 C7 C8 C9 -178.4(5) . . . . ?
C6 C7 C8 C3 0.5(7) . . . . ?
C2 C3 C8 C9 0.0(6) . . . . ?
C4 C3 C8 C9 179.8(4) . . . . ?
C2 C3 C8 C7 -178.9(4) . . . . ?
C4 C3 C8 C7 0.9(6) . . . . ?
C7 C8 C9 C10 -179.5(4) . . . . ?
C3 C8 C9 C10 1.6(6) . . . . ?
C8 C9 C10 C11 178.9(4) . . . . ?
C8 C9 C10 C15 -1.3(7) . . . . ?
C9 C10 C11 C12 -178.9(5) . . . . ?
C15 C10 C11 C12 1.3(7) . . . . ?
C10 C11 C12 C13 -1.7(9) . . . . ?
C11 C12 C13 C14 0.9(9) . . . . ?
C12 C13 C14 C15 0.3(9) . . . . ?
C3 C2 C15 C14 -178.5(4) . . . . ?
C1 C2 C15 C14 2.3(6) . . . . ?
C3 C2 C15 C10 2.0(6) . . . . ?
C1 C2 C15 C10 -177.2(4) . . . . ?
C13 C14 C15 C2 179.9(5) . . . . ?
C13 C14 C15 C10 -0.6(7) . . . . ?
C9 C10 C15 C2 -0.5(6) . . . . ?
C11 C10 C15 C2 179.3(4) . . . . ?
C9 C10 C15 C14 180.0(4) . . . . ?
C11 C10 C15 C14 -0.2(6) . . . . ?
O4 C1 O3 Mn1 -24.1(6) . . . . ?
C2 C1 O3 Mn1 157.0(3) . . . . ?
O6 Mn1 O3 C1 11.1(4) . . . . ?
O4 Mn1 O3 C1 -82.2(4) 3_665 . . . ?
O1 Mn1 O3 C1 103.8(3) . . . . ?
O5 Mn1 O3 C1 -169.2(4) . . . . ?
O2 Mn1 O3 C1 -177.0(5) 3_665 . . . ?
O3 C1 O4 Mn1 -11.6(6) . . . 2_655 ?
C2 C1 O4 Mn1 167.3(3) . . . 2_655 ?
Mn1 O2 C16 O1 -20.7(6) 2_655 . . . ?
Mn1 O2 C16 C17 159.3(3) 2_655 . . . ?
Mn1 O1 C16 O2 -10.1(6) . . . . ?
Mn1 O1 C16 C17 169.9(3) . . . . ?
O2 C16 C17 C30 -77.4(5) . . . . ?
O1 C16 C17 C30 102.6(5) . . . . ?
O2 C16 C17 C18 103.4(5) . . . . ?
O1 C16 C17 C18 -76.6(5) . . . . ?
C30 C17 C18 C19 177.9(4) . . . . ?
C16 C17 C18 C19 -2.9(6) . . . . ?
C30 C17 C18 C23 0.4(6) . . . . ?
C16 C17 C18 C23 179.6(4) . . . . ?
C17 C18 C19 C20 -177.0(5) . . . . ?
C23 C18 C19 C20 0.5(7) . . . . ?
C18 C19 C20 C21 -0.7(9) . . . . ?
C19 C20 C21 C22 1.0(9) . . . . ?
C20 C21 C22 C23 -1.0(9) . . . . ?
C21 C22 C23 C24 -178.9(5) . . . . ?
C21 C22 C23 C18 0.7(7) . . . . ?
C17 C18 C23 C24 -3.2(6) . . . . ?
C19 C18 C23 C24 179.2(4) . . . . ?
C17 C18 C23 C22 177.1(4) . . . . ?
C19 C18 C23 C22 -0.5(6) . . . . ?
C22 C23 C24 C25 -177.9(4) . . . . ?
C18 C23 C24 C25 2.4(6) . . . . ?
C23 C24 C25 C26 -179.1(4) . . . . ?
C23 C24 C25 C30 1.2(6) . . . . ?
C24 C25 C26 C27 -177.0(5) . . . . ?
C30 C25 C26 C27 2.7(7) . . . . ?
C25 C26 C27 C28 0.3(8) . . . . ?
C26 C27 C28 C29 -1.6(8) . . . . ?
C27 C28 C29 C30 -0.2(7) . . . . ?
C18 C17 C30 C29 -176.2(4) . . . . ?
C16 C17 C30 C29 4.6(6) . . . . ?
C18 C17 C30 C25 3.2(6) . . . . ?
C16 C17 C30 C25 -176.0(4) . . . . ?
C28 C29 C30 C17 -177.4(4) . . . . ?
C28 C29 C30 C25 3.1(6) . . . . ?
C24 C25 C30 C17 -4.1(6) . . . . ?
C26 C25 C30 C17 176.2(4) . . . . ?
C24 C25 C30 C29 175.4(4) . . . . ?
C26 C25 C30 C29 -4.3(6) . . . . ?
O4 Mn1 O5 C31 -41.6(4) 3_665 . . . ?
O1 Mn1 O5 C31 137.1(4) . . . . ?
O3 Mn1 O5 C31 45.7(4) . . . . ?
O2 Mn1 O5 C31 -135.7(4) 3_665 . . . ?
O4 Mn1 O6 Mn1 121.8(2) 3_665 . . 2_655 ?
O1 Mn1 O6 Mn1 -57.4(2) . . . 2_655 ?
O3 Mn1 O6 Mn1 34.2(3) . . . 2_655 ?
O2 Mn1 O6 Mn1 -144.3(2) 3_665 . . 2_655 ?
O4 Mn1 O6 Mn1 -53.3(3) 3_665 . . 3_665 ?
O1 Mn1 O6 Mn1 127.5(2) . . . 3_665 ?
O3 Mn1 O6 Mn1 -140.9(2) . . . 3_665 ?
O2 Mn1 O6 Mn1 40.6(2) 3_665 . . 3_665 ?

loop_
_platon_squeeze_void_nr
_platon_squeeze_void_average_x
_platon_squeeze_void_average_y
_platon_squeeze_void_average_z
_platon_squeeze_void_volume
_platon_squeeze_void_count_electrons
_platon_squeeze_void_content
1 0.000 0.000 0.000 106 31 CH3OH
2 0.000 0.500 0.000 121 35 CH3OH
3 0.167 0.833 0.333 121 35 CH3OH
4 0.167 0.333 0.333 121 35 CH3OH
5 -0.167 0.667 0.667 121 35 CH3OH
6 -0.167 0.167 0.667 121 35 CH3OH
7 0.333 0.667 0.667 105 31 CH3OH
8 0.333 0.167 0.667 121 35 CH3OH
9 0.500 1.000 0.000 120 35 CH3OH
10 0.500 0.500 1.000 120 35 CH3OH
11 0.666 0.333 0.333 105 31 CH3OH
12 0.667 0.833 0.333 121 35 CH3OH
